data_7015845
loop_
_publ_author_name
'Rigaux, Guillaume'
'Inglis, Ross'
'Morrison, Susan'
'Prescimone, Alessandro'
'Cadiou, Cyril'
'Evangelisti, Marco'
'Brechin, Euan K.'

_publ_section_title
;
 Enhancing U(eff) in oxime-bridged [Mn(III)6Ln(III)2] hexagonal prisms.
;
_journal_issue 18
_journal_name_full 'Dalton transactions (Cambridge, England : 2003)'
_journal_page_first 4797
_journal_page_last 4799
_journal_paper_doi 10.1039/c1dt10154d
_journal_volume 40
_journal_year 2011
_chemical_compound_source 'Guillaume Rigaux'
_chemical_formula_moiety '[Gd2Mn6O3(OMe)4(Et-sao)6(acac)2(MeOH)4].0.7MeCN'
_chemical_formula_sum 'C73.4 H98.1 Gd2 Mn6 N6.7 O27'
_chemical_formula_weight 2150.39
_space_group_IT_number 14
_symmetry_cell_setting monoclinic
_symmetry_space_group_name_Hall '-P 2ybc'
_symmetry_space_group_name_H-M 'P 1 21/c 1'
_atom_sites_solution_hydrogens geom
_atom_sites_solution_primary direct
_audit_creation_date 11-03-09
_audit_creation_method CRYSTALS_ver_14.05
_cell_angle_alpha 90
_cell_angle_beta 117.7884(14)
_cell_angle_gamma 90
_cell_formula_units_Z 4
_cell_length_a 26.3789(3)
_cell_length_b 14.04530(13)
_cell_length_c 25.8211(3)
_cell_measurement_reflns_used 27749
_cell_measurement_temperature 100
_cell_measurement_theta_max 73
_cell_measurement_theta_min 2
_cell_volume 8463.43(19)
_computing_cell_refinement
;
CrysAlisPro, Oxford Diffraction Ltd.,
Version 1.171.33.55 (release 05-01-2010 CrysAlis171 .NET)
(compiled Jan 5 2010,16:28:46)
;
_computing_data_collection
;
CrysAlisPro, Oxford Diffraction Ltd.,
Version 1.171.33.55 (release 05-01-2010 CrysAlis171 .NET)
(compiled Jan 5 2010,16:28:46)
;
_computing_data_reduction
;
CrysAlisPro, Oxford Diffraction Ltd.,
Version 1.171.33.55 (release 05-01-2010 CrysAlis171 .NET)
(compiled Jan 5 2010,16:28:46)
;
_computing_molecular_graphics 'CAMERON (Watkin et al., 1996)'
_computing_publication_material 'CRYSTALS (Betteridge et al., 2003)'
_computing_structure_refinement 'CRYSTALS (Betteridge et al., 2003)'
_computing_structure_solution 'Shelxs Sheldrick'
_diffrn_ambient_temperature 100
_diffrn_measured_fraction_theta_full 0.995
_diffrn_measured_fraction_theta_max 0.981
_diffrn_measurement_device Serial
_diffrn_measurement_device_type 'SuperNova, Dual, Cu at zero, Atlas'
_diffrn_measurement_method \w
_diffrn_radiation_monochromator mirror
_diffrn_radiation_source 'SuperNova (Cu) X-ray Source'
_diffrn_radiation_type 'Cu K\a'
_diffrn_radiation_wavelength 1.54180
_diffrn_reflns_av_R_equivalents 0.092
_diffrn_reflns_limit_h_max 32
_diffrn_reflns_limit_h_min -32
_diffrn_reflns_limit_k_max 17
_diffrn_reflns_limit_k_min -13
_diffrn_reflns_limit_l_max 32
_diffrn_reflns_limit_l_min -31
_diffrn_reflns_number 83524
_diffrn_reflns_theta_full 70.434
_diffrn_reflns_theta_max 73.368
_diffrn_reflns_theta_min 1.893
_diffrn_standards_number 0
_exptl_absorpt_coefficient_mu 17.659
_exptl_absorpt_correction_T_max 0.4136
_exptl_absorpt_correction_T_min 0.2905
_exptl_absorpt_correction_type multi-scan
_exptl_absorpt_process_details
;
CrysAlisPro, Oxford Diffraction Ltd.,
Version 1.171.33.55 (release 05-01-2010 CrysAlis171 .NET)
(compiled Jan 5 2010,16:28:46)
Empirical absorption correction using spherical harmonics,
implemented in SCALE3 ABSPACK scaling algorithm.
;
_exptl_crystal_colour red
_exptl_crystal_density_diffrn 1.688
_exptl_crystal_density_method 'not measured'
_exptl_crystal_description block
_exptl_crystal_F_000 4317.600
_exptl_crystal_recrystallization_method
;
diffusion of hexane into MeOH solution
;
_exptl_crystal_size_max 0.170
_exptl_crystal_size_mid 0.070
_exptl_crystal_size_min 0.050
_refine_diff_density_max 1.56
_refine_diff_density_min -1.47
_refine_ls_extinction_method None
_refine_ls_goodness_of_fit_ref 1.1801
_refine_ls_hydrogen_treatment none
_refine_ls_matrix_type full
_refine_ls_number_parameters 1039
_refine_ls_number_reflns 16707
_refine_ls_number_restraints 3
_refine_ls_R_factor_all 0.0752
_refine_ls_R_factor_gt 0.0508
_refine_ls_shift/su_max 0.0072174
_refine_ls_shift/su_mean 1.7566460
_refine_ls_structure_factor_coef Fsqd
_refine_ls_weighting_details
;
Method, part 1, Chebychev polynomial, (Watkin, 1994, Prince, 1982)
[weight] = 1.0/[A~0~*T~0~(x)+A~1~*T~1~(x) ... +A~n-1~]*T~n-1~(x)]
where A~i~ are the Chebychev coefficients listed below and x= Fcalc/Fmax
Method = Robust Weighting (Prince, 1982)
W = [weight] * [1-(deltaF/6*sigmaF)^2^]^2^
A~i~ are:
585. 577. 198.
;
_refine_ls_weighting_scheme calc
_refine_ls_wR_factor_all 0.0774
_refine_ls_wR_factor_gt 0.0705
_refine_ls_wR_factor_ref 0.0774
_reflns_limit_h_max 28
_reflns_limit_h_min -32
_reflns_limit_k_max 17
_reflns_limit_k_min 0
_reflns_limit_l_max 32
_reflns_limit_l_min 0
_reflns_number_gt 11881
_reflns_number_total 16710
_reflns_threshold_expression I>2.0\s(I)
_oxford_diffrn_Wilson_B_factor 0.00
_oxford_diffrn_Wilson_scale 0.00
_oxford_refine_ls_r_factor_ref 0.0752
_oxford_refine_ls_scale 1.0309(11)
_oxford_reflns_number_all 16707
_oxford_reflns_threshold_expression_ref I>-10.0\s(I)
_oxford_structure_analysis_title eb0067
_cod_data_source_file c1dt10154d.txt
_cod_data_source_block eb0067
_cod_depositor_comments
;
The following automatic conversions were performed:
'_symmetry_cell_setting' value 'Monoclinic' changed to 'monoclinic'
according to '/home/saulius/struct/CIF-dictionaries/cif_core.dic'
dictionary named 'cif_core.dic' version 2.4.1 from 2010-06-29.

Automatic conversion script
Id: cif_fix_enum 1555 2011-01-17 13:19:09Z saulius 
;
_cod_original_sg_symbol_H-M 'P 1 21/c 1 '
_cod_original_formula_sum 'C73.40 H98.10 Gd2 Mn6 N6.70 O27'
_cod_database_code 7015845

loop_
_symmetry_equiv_pos_as_xyz
x,y,z
-x,-y,-z
-x,y+1/2,-z+1/2
x,-y+1/2,z+1/2

loop_
_atom_site_label
_atom_site_type_symbol
_atom_site_fract_x
_atom_site_fract_y
_atom_site_fract_z
_atom_site_U_iso_or_equiv
_atom_site_occupancy
_atom_site_adp_type
_atom_site_refinement_flags_posn
_atom_site_refinement_flags_adp
_atom_site_refinement_flags_occupancy
_atom_site_disorder_assembly
_atom_site_disorder_group
_oxford_atom_site_special_shape
_atom_site_attached_hydrogens
Mn1 Mn 0.29788(4) 0.37830(7) 0.12158(4) 0.0178 1.0000 Uani . . . . . . .
Mn2 Mn 0.35980(4) 0.51377(7) 0.07472(4) 0.0167 1.0000 Uani . . . . . . .
Mn3 Mn 0.19662(4) 0.45227(7) 0.13809(4) 0.0187 1.0000 Uani . . . . . . .
Mn4 Mn 0.30488(4) 0.69239(7) 0.00421(4) 0.0187 1.0000 Uani . . . . . . .
Mn5 Mn 0.13005(4) 0.63355(7) 0.07140(4) 0.0173 1.0000 Uani . . . . . . .
Mn6 Mn 0.18265(4) 0.78598(7) 0.02586(4) 0.0188 1.0000 Uani . . . . . . .
Gd1 Gd 0.203278(15) 0.52249(3) 0.003758(15) 0.0131 1.0000 Uani . . . . . . .
Gd2 Gd 0.286872(15) 0.63758(3) 0.137918(15) 0.0128 1.0000 Uani . . . . . . .
O13 O 0.24703(16) 0.4812(3) 0.10627(15) 0.0211 1.0000 Uani . . . . . . .
O24 O 0.29669(17) 0.5986(3) 0.05313(17) 0.0223 1.0000 Uani . . . . . . .
O56 O 0.19110(16) 0.6583(3) 0.05343(17) 0.0230 1.0000 Uani . . . . . . .
O11 O 0.35287(19) 0.2870(3) 0.13537(18) 0.0329 1.0000 Uani . . . . . . .
C11 C 0.3799(3) 0.2264(5) 0.1785(3) 0.0308 1.0000 Uani . . . . . . .
C21 C 0.3741(3) 0.2220(5) 0.2305(3) 0.0283 1.0000 Uani . . . . . . .
C31 C 0.4051(3) 0.1526(5) 0.2724(3) 0.0338 1.0000 Uani . . . . . . .
C41 C 0.4415(3) 0.0907(5) 0.2651(3) 0.0352 1.0000 Uani . . . . . . .
C51 C 0.4477(3) 0.0938(5) 0.2143(3) 0.0361 1.0000 Uani . . . . . . .
C61 C 0.4176(3) 0.1621(4) 0.1725(3) 0.0287 1.0000 Uani . . . . . . .
C211 C 0.3364(3) 0.2880(5) 0.2406(3) 0.0298 1.0000 Uani . . . . . . .
N221 N 0.3075(2) 0.3557(4) 0.2035(2) 0.0268 1.0000 Uani . . . . . . .
O231 O 0.27521(19) 0.4144(3) 0.21830(18) 0.0291 1.0000 Uani . . . . . . .
C241 C 0.3320(4) 0.2837(6) 0.2973(3) 0.0512 1.0000 Uani D . . . . . .
C251 C 0.3760(6) 0.3346(9) 0.3445(4) 0.0624 0.7000 Uani . . . . 2 . .
C250 C 0.2896(12) 0.2263(19) 0.2982(12) 0.0595 0.3000 Uani D . . . 1 . .
C12 C 0.4408(3) 0.3833(5) 0.0694(3) 0.0278 1.0000 Uani . . . . . . .
O12 O 0.42697(19) 0.4441(3) 0.09943(18) 0.0322 1.0000 Uani . . . . . . .
C22 C 0.4186(3) 0.3889(5) 0.0073(3) 0.0293 1.0000 Uani . . . . . . .
C32 C 0.4371(3) 0.3211(5) -0.0195(3) 0.0375 1.0000 Uani . . . . . . .
C42 C 0.4758(3) 0.2504(5) 0.0111(3) 0.0430 1.0000 Uani . . . . . . .
C52 C 0.4971(3) 0.2460(5) 0.0718(3) 0.0387 1.0000 Uani . . . . . . .
C62 C 0.4798(3) 0.3103(5) 0.0995(3) 0.0335 1.0000 Uani . . . . . . .
C212 C 0.3816(3) 0.4669(5) -0.0267(3) 0.0266 1.0000 Uani . . . . . . .
N222 N 0.3574(2) 0.5216(4) -0.0038(2) 0.0243 1.0000 Uani . . . . . . .
O232 O 0.32847(19) 0.5997(3) -0.03553(18) 0.0311 1.0000 Uani . . . . . . .
C242 C 0.3724(3) 0.4881(5) -0.0875(3) 0.0318 1.0000 Uani . . . . . . .
C252 C 0.4246(3) 0.5345(7) -0.0871(3) 0.0531 1.0000 Uani . . . . . . .
O237 O 0.1440(2) 0.4330(3) 0.1662(2) 0.0334 1.0000 Uani . . . . . . .
C13 C 0.1324(3) 0.3519(5) 0.1853(3) 0.0308 1.0000 Uani . . . . . . .
C23 C 0.1381(3) 0.2607(5) 0.1672(3) 0.0328 1.0000 Uani . . . . . . .
C33 C 0.1201(4) 0.1828(6) 0.1886(4) 0.0543 1.0000 Uani . . . . . . .
C43 C 0.0984(4) 0.1956(7) 0.2278(4) 0.0686 1.0000 Uani . . . . . . .
C53 C 0.0950(3) 0.2856(6) 0.2469(4) 0.0495 1.0000 Uani . . . . . . .
C63 C 0.1105(3) 0.3640(6) 0.2260(3) 0.0378 1.0000 Uani . . . . . . .
C213 C 0.1659(3) 0.2424(5) 0.1293(3) 0.0294 1.0000 Uani . . . . . . .
N223 N 0.1911(2) 0.3115(4) 0.1174(2) 0.0257 1.0000 Uani . . . . . . .
O233 O 0.22057(18) 0.2885(3) 0.08676(18) 0.0274 1.0000 Uani . . . . . . .
C243 C 0.1684(3) 0.1452(5) 0.1093(3) 0.0442 1.0000 Uani . . . . . . .
C253 C 0.2213(4) 0.0917(6) 0.1529(4) 0.0550 1.0000 Uani . . . . . . .
O14 O 0.3138(2) 0.7836(3) -0.04418(19) 0.0346 1.0000 Uani . . . . . . .
C14 C 0.3505(3) 0.8543(5) -0.0236(3) 0.0321 1.0000 Uani . . . . . . .
C24 C 0.3588(3) 0.9076(5) 0.0261(3) 0.0320 1.0000 Uani . . . . . . .
C34 C 0.3994(3) 0.9814(6) 0.0445(3) 0.0424 1.0000 Uani . . . . . . .
C44 C 0.4294(3) 1.0045(6) 0.0151(4) 0.0558 1.0000 Uani . . . . . . .
C54 C 0.4200(4) 0.9528(6) -0.0345(4) 0.0515 1.0000 Uani . . . . . . .
C64 C 0.3811(3) 0.8786(5) -0.0539(3) 0.0376 1.0000 Uani . . . . . . .
C214 C 0.3248(3) 0.8887(5) 0.0567(3) 0.0278 1.0000 Uani . . . . . . .
N224 N 0.3033(2) 0.8049(4) 0.0531(2) 0.0280 1.0000 Uani . . . . . . .
O234 O 0.27147(17) 0.7875(3) 0.08115(17) 0.0252 1.0000 Uani . . . . . . .
C244 C 0.3149(3) 0.9671(5) 0.0908(3) 0.0342 1.0000 Uani . . . . . . .
C254 C 0.2862(3) 1.0563(5) 0.0538(3) 0.0405 1.0000 Uani . . . . . . .
C15 C 0.0539(3) 0.6493(5) 0.1223(3) 0.0271 1.0000 Uani . . . . . . .
O15 O 0.06585(18) 0.6121(3) 0.08243(18) 0.0280 1.0000 Uani . . . . . . .
C25 C 0.0697(3) 0.7421(5) 0.1445(3) 0.0279 1.0000 Uani . . . . . . .
C35 C 0.0531(3) 0.7739(5) 0.1854(3) 0.0294 1.0000 Uani . . . . . . .
C45 C 0.0218(3) 0.7182(5) 0.2037(3) 0.0330 1.0000 Uani . . . . . . .
C55 C 0.0056(3) 0.6275(5) 0.1810(3) 0.0339 1.0000 Uani . . . . . . .
C65 C 0.0215(3) 0.5936(5) 0.1408(3) 0.0322 1.0000 Uani . . . . . . .
C215 C 0.1014(3) 0.8044(5) 0.1245(3) 0.0300 1.0000 Uani . . . . . . .
N225 N 0.1294(2) 0.7683(4) 0.0978(2) 0.0263 1.0000 Uani . . . . . . .
O235 O 0.15481(19) 0.8323(3) 0.07916(19) 0.0323 1.0000 Uani . . . . . . .
C245 C 0.1006(3) 0.9109(5) 0.1301(3) 0.0416 1.0000 Uani . . . . . . .
C255 C 0.0515(4) 0.9521(5) 0.0738(4) 0.0608 1.0000 Uani . . . . . . .
C16 C 0.1373(3) 0.9384(5) -0.0546(3) 0.0327 1.0000 Uani . . . . . . .
O16 O 0.17498(19) 0.9122(3) -0.00016(19) 0.0333 1.0000 Uani . . . . . . .
C26 C 0.1289(3) 0.8841(5) -0.1038(3) 0.0326 1.0000 Uani . . . . . . .
C36 C 0.0908(3) 0.9189(6) -0.1596(3) 0.0455 1.0000 Uani . . . . . . .
C46 C 0.0611(3) 1.0034(5) -0.1662(3) 0.0488 1.0000 Uani . . . . . . .
C56 C 0.0714(4) 1.0567(6) -0.1182(4) 0.0539 1.0000 Uani . . . . . . .
C66 C 0.1088(3) 1.0246(6) -0.0629(3) 0.0430 1.0000 Uani . . . . . . .
C216 C 0.1619(3) 0.7967(5) -0.0987(3) 0.0314 1.0000 Uani . . . . . . .
N226 N 0.1832(2) 0.7510(4) -0.0494(2) 0.0283 1.0000 Uani . . . . . . .
O236 O 0.21516(18) 0.6711(3) -0.04332(18) 0.0275 1.0000 Uani . . . . . . .
C246 C 0.1715(3) 0.7628(5) -0.1481(3) 0.0402 1.0000 Uani . . . . . . .
C256 C 0.2049(4) 0.8336(7) -0.1651(4) 0.0687 1.0000 Uani . . . . . . .
C17 C 0.2955(3) 0.8943(6) 0.2572(3) 0.0499 1.0000 Uani . . . . . . .
O27 O 0.28351(19) 0.7613(3) 0.19669(19) 0.0289 1.0000 Uani . . . . . . .
C27 C 0.3167(3) 0.8299(5) 0.2246(3) 0.0318 1.0000 Uani . . . . . . .
C37 C 0.3721(3) 0.8429(5) 0.2306(3) 0.0364 1.0000 Uani . . . . . . .
C47 C 0.3987(3) 0.7897(5) 0.2050(3) 0.0297 1.0000 Uani . . . . . . .
O47 O 0.37735(17) 0.7150(3) 0.17364(18) 0.0243 1.0000 Uani . . . . . . .
C57 C 0.4565(3) 0.8199(5) 0.2124(3) 0.0418 1.0000 Uani . . . . . . .
C18 C 0.2086(3) 0.4689(7) -0.1713(3) 0.0530 1.0000 Uani . . . . . . .
O28 O 0.20936(18) 0.4772(3) -0.07986(16) 0.0288 1.0000 Uani . . . . . . .
C28 C 0.1807(3) 0.4911(5) -0.1338(3) 0.0379 1.0000 Uani . . . . . . .
C38 C 0.1246(3) 0.5325(5) -0.1599(3) 0.0357 1.0000 Uani . . . . . . .
C48 C 0.0958(3) 0.5685(5) -0.1315(3) 0.0302 1.0000 Uani . . . . . . .
O48 O 0.11225(17) 0.5633(3) -0.07609(17) 0.0266 1.0000 Uani . . . . . . .
C58 C 0.0406(3) 0.6239(6) -0.1661(3) 0.0419 1.0000 Uani . . . . . . .
O19 O 0.29052(17) 0.4049(3) 0.04412(18) 0.0233 1.0000 Uani . . . . . . .
C29 C 0.2934(3) 0.3253(5) 0.0106(3) 0.0290 1.0000 Uani . . . . . . .
O10 O 0.36054(16) 0.5082(3) 0.14996(16) 0.0233 1.0000 Uani . . . . . . .
C20 C 0.4138(3) 0.4932(5) 0.2025(3) 0.0287 1.0000 Uani . . . . . . .
O238 O 0.40421(18) 0.6658(3) 0.08803(18) 0.0305 1.0000 Uani . . . . . . .
C257 C 0.4555(3) 0.6867(6) 0.0842(3) 0.0410 1.0000 Uani . . . . . . .
O239 O 0.13121(16) 0.5047(3) 0.04487(16) 0.0231 1.0000 Uani . . . . . . .
C258 C 0.0778(3) 0.4535(5) 0.0171(3) 0.0335 1.0000 Uani . . . . . . .
O240 O 0.20210(18) 0.5887(3) 0.15646(16) 0.0242 1.0000 Uani . . . . . . .
C259 C 0.2000(3) 0.6154(5) 0.2091(2) 0.0314 1.0000 Uani . . . . . . .
O241 O 0.07825(19) 0.6970(4) -0.02303(18) 0.0355 1.0000 Uani . . . . . . .
C260 C 0.0212(3) 0.7331(6) -0.0489(3) 0.0542 1.0000 Uani . . . . . . .
O242 O 0.16648(17) 0.3631(3) -0.01523(17) 0.0257 1.0000 Uani . . . . . . .
C261 C 0.1365(3) 0.3026(6) -0.0649(3) 0.0460 1.0000 Uani . . . . . . .
O243 O 0.32743(18) 0.5754(3) 0.23603(16) 0.0288 1.0000 Uani . . . . . . .
C262 C 0.3594(3) 0.6099(6) 0.2936(3) 0.0494 1.0000 Uani . . . . . . .
N10 N 0.2383(8) 1.0731(13) -0.1187(8) 0.137(6) 0.7000 Uiso D . . . 2 . .
C263 C 0.2487(9) 1.1532(15) -0.1184(9) 0.118(7) 0.7000 Uiso D . . . 2 . .
C30 C 0.2700(6) 1.2365(11) -0.1170(7) 0.087(5) 0.7000 Uiso D . . . 2 . .
H311 H 0.4008 0.1485 0.3069 0.0407 1.0000 Uiso R . . . . . .
H411 H 0.4627 0.0455 0.2948 0.0422 1.0000 Uiso R . . . . . .
H511 H 0.4720 0.0499 0.2085 0.0432 1.0000 Uiso R . . . . . .
H611 H 0.4227 0.1658 0.1385 0.0344 1.0000 Uiso R . . . . . .
H2511 H 0.3708 0.3286 0.3783 0.0765 0.7000 Uiso R . . . 2 . .
H2512 H 0.4124 0.3097 0.3524 0.0765 0.7000 Uiso R . . . 2 . .
H2513 H 0.3741 0.3999 0.3341 0.0765 0.7000 Uiso R . . . 2 . .
H2501 H 0.2931 0.2316 0.3364 0.0725 0.3000 Uiso R . . . 1 . .
H2502 H 0.2945 0.1617 0.2906 0.0725 0.3000 Uiso R . . . 1 . .
H2503 H 0.2526 0.2474 0.2703 0.0725 0.3000 Uiso R . . . 1 . .
H321 H 0.4223 0.3237 -0.0608 0.0446 1.0000 Uiso R . . . . . .
H421 H 0.4877 0.2057 -0.0086 0.0513 1.0000 Uiso R . . . . . .
H521 H 0.5239 0.1979 0.0937 0.0462 1.0000 Uiso R . . . . . .
H621 H 0.4945 0.3056 0.1407 0.0395 1.0000 Uiso R . . . . . .
H2421 H 0.3407 0.5300 -0.1060 0.0380 1.0000 Uiso R . . . . . .
H2422 H 0.3644 0.4302 -0.1088 0.0380 1.0000 Uiso R . . . . . .
H2521 H 0.4172 0.5466 -0.1262 0.0626 1.0000 Uiso R . . . . . .
H2522 H 0.4328 0.5927 -0.0660 0.0626 1.0000 Uiso R . . . . . .
H2523 H 0.4566 0.4928 -0.0689 0.0626 1.0000 Uiso R . . . . . .
H331 H 0.1226 0.1205 0.1757 0.0650 1.0000 Uiso R . . . . . .
H431 H 0.0858 0.1422 0.2414 0.0828 1.0000 Uiso R . . . . . .
H531 H 0.0818 0.2935 0.2752 0.0592 1.0000 Uiso R . . . . . .
H631 H 0.1068 0.4260 0.2386 0.0455 1.0000 Uiso R . . . . . .
H2431 H 0.1693 0.1489 0.0730 0.0528 1.0000 Uiso R . . . . . .
H2432 H 0.1352 0.1113 0.1041 0.0528 1.0000 Uiso R . . . . . .
H2531 H 0.2215 0.0295 0.1385 0.0652 1.0000 Uiso R . . . . . .
H2532 H 0.2548 0.1249 0.1582 0.0652 1.0000 Uiso R . . . . . .
H2533 H 0.2207 0.0873 0.1893 0.0652 1.0000 Uiso R . . . . . .
H341 H 0.4059 1.0169 0.0784 0.0502 1.0000 Uiso R . . . . . .
H441 H 0.4565 1.0550 0.0286 0.0666 1.0000 Uiso R . . . . . .
H541 H 0.4404 0.9688 -0.0554 0.0613 1.0000 Uiso R . . . . . .
H641 H 0.3750 0.8439 -0.0879 0.0449 1.0000 Uiso R . . . . . .
H2441 H 0.3508 0.9852 0.1221 0.0406 1.0000 Uiso R . . . . . .
H2442 H 0.2909 0.9432 0.1062 0.0406 1.0000 Uiso R . . . . . .
H2541 H 0.2811 1.1030 0.0776 0.0491 1.0000 Uiso R . . . . . .
H2542 H 0.3099 1.0814 0.0384 0.0491 1.0000 Uiso R . . . . . .
H2543 H 0.2500 1.0394 0.0225 0.0491 1.0000 Uiso R . . . . . .
H351 H 0.0637 0.8362 0.2011 0.0355 1.0000 Uiso R . . . . . .
H451 H 0.0113 0.7417 0.2319 0.0394 1.0000 Uiso R . . . . . .
H551 H -0.0166 0.5889 0.1931 0.0406 1.0000 Uiso R . . . . . .
H651 H 0.0104 0.5312 0.1254 0.0389 1.0000 Uiso R . . . . . .
H2451 H 0.1361 0.9366 0.1355 0.0499 1.0000 Uiso R . . . . . .
H2452 H 0.0948 0.9269 0.1627 0.0499 1.0000 Uiso R . . . . . .
H2551 H 0.0508 1.0194 0.0772 0.0731 1.0000 Uiso R . . . . . .
H2552 H 0.0573 0.9361 0.0413 0.0731 1.0000 Uiso R . . . . . .
H2553 H 0.0160 0.9264 0.0684 0.0731 1.0000 Uiso R . . . . . .
H361 H 0.0852 0.8838 -0.1934 0.0546 1.0000 Uiso R . . . . . .
H461 H 0.0336 1.0240 -0.2040 0.0584 1.0000 Uiso R . . . . . .
H561 H 0.0527 1.1163 -0.1227 0.0637 1.0000 Uiso R . . . . . .
H661 H 0.1153 1.0623 -0.0298 0.0511 1.0000 Uiso R . . . . . .
H2461 H 0.1354 0.7520 -0.1811 0.0485 1.0000 Uiso R . . . . . .
H2462 H 0.1924 0.7048 -0.1368 0.0485 1.0000 Uiso R . . . . . .
H2561 H 0.2098 0.8084 -0.1966 0.0813 1.0000 Uiso R . . . . . .
H2562 H 0.1843 0.8919 -0.1769 0.0813 1.0000 Uiso R . . . . . .
H2563 H 0.2413 0.8447 -0.1325 0.0813 1.0000 Uiso R . . . . . .
H171 H 0.3230 0.9427 0.2766 0.0592 1.0000 Uiso R . . . . . .
H172 H 0.2603 0.9226 0.2301 0.0592 1.0000 Uiso R . . . . . .
H173 H 0.2897 0.8584 0.2851 0.0592 1.0000 Uiso R . . . . . .
H371 H 0.3937 0.8942 0.2548 0.0433 1.0000 Uiso R . . . . . .
H571 H 0.4689 0.7764 0.1924 0.0498 1.0000 Uiso R . . . . . .
H572 H 0.4537 0.8819 0.1966 0.0498 1.0000 Uiso R . . . . . .
H573 H 0.4834 0.8205 0.2528 0.0498 1.0000 Uiso R . . . . . .
H181 H 0.1825 0.4824 -0.2110 0.0632 1.0000 Uiso R . . . . . .
H182 H 0.2420 0.5068 -0.1593 0.0632 1.0000 Uiso R . . . . . .
H183 H 0.2188 0.4034 -0.1675 0.0632 1.0000 Uiso R . . . . . .
H381 H 0.1053 0.5354 -0.2014 0.0428 1.0000 Uiso R . . . . . .
H581 H 0.0258 0.6440 -0.1407 0.0492 1.0000 Uiso R . . . . . .
H582 H 0.0482 0.6780 -0.1835 0.0492 1.0000 Uiso R . . . . . .
H583 H 0.0133 0.5843 -0.1959 0.0492 1.0000 Uiso R . . . . . .
H301 H 0.2424 1.2837 -0.1218 0.1085 0.7000 Uiso R . . . 2 . .
H302 H 0.2802 1.2420 -0.1477 0.1085 0.7000 Uiso R . . . 2 . .
H303 H 0.3031 1.2452 -0.0804 0.1085 0.7000 Uiso R . . . 2 . .
H2601 H 0.0105 0.7543 -0.0875 0.0643 1.0000 Uiso R . . . . . .
H2602 H 0.0195 0.7849 -0.0261 0.0643 1.0000 Uiso R . . . . . .
H2603 H -0.0043 0.6844 -0.0500 0.0643 1.0000 Uiso R . . . . . .
H2611 H 0.1301 0.2425 -0.0521 0.0541 1.0000 Uiso R . . . . . .
H2612 H 0.1589 0.2943 -0.0847 0.0541 1.0000 Uiso R . . . . . .
H2613 H 0.1008 0.3307 -0.0907 0.0541 1.0000 Uiso R . . . . . .
H2621 H 0.3666 0.5595 0.3207 0.0584 1.0000 Uiso R . . . . . .
H2622 H 0.3948 0.6346 0.2982 0.0584 1.0000 Uiso R . . . . . .
H2623 H 0.3387 0.6590 0.3007 0.0584 1.0000 Uiso R . . . . . .
H2571 H 0.4879 0.6716 0.1203 0.0485 1.0000 Uiso R . . . . . .
H2572 H 0.4562 0.7524 0.0760 0.0485 1.0000 Uiso R . . . . . .
H2573 H 0.4563 0.6498 0.0537 0.0485 1.0000 Uiso R . . . . . .
H2581 H 0.0591 0.4574 0.0408 0.0397 1.0000 Uiso R . . . . . .
H2582 H 0.0540 0.4805 -0.0202 0.0397 1.0000 Uiso R . . . . . .
H2583 H 0.0852 0.3886 0.0126 0.0397 1.0000 Uiso R . . . . . .
H2591 H 0.2031 0.6826 0.2135 0.0375 1.0000 Uiso R . . . . . .
H2592 H 0.2307 0.5861 0.2419 0.0375 1.0000 Uiso R . . . . . .
H2593 H 0.1646 0.5950 0.2066 0.0375 1.0000 Uiso R . . . . . .
H201 H 0.4070 0.4922 0.2355 0.0343 1.0000 Uiso R . . . . . .
H202 H 0.4396 0.5434 0.2067 0.0343 1.0000 Uiso R . . . . . .
H203 H 0.4301 0.4342 0.1998 0.0343 1.0000 Uiso R . . . . . .
H291 H 0.2893 0.3470 -0.0259 0.0351 1.0000 Uiso R . . . . . .
H292 H 0.3293 0.2943 0.0316 0.0351 1.0000 Uiso R . . . . . .
H293 H 0.2634 0.2817 0.0042 0.0351 1.0000 Uiso R . . . . . .
H2411 H 0.3680 0.2613 0.3266 0.0666 0.3000 Uiso R . . . 1 . .
H2412 H 0.3261 0.3470 0.3063 0.0666 0.3000 Uiso R . . . 1 . .
H2413 H 0.3343 0.2188 0.3085 0.0666 0.7000 Uiso R . . . 2 . .
H2414 H 0.2959 0.3080 0.2896 0.0666 0.7000 Uiso . . . . 2 . .
H2410 H 0.0889 0.6551 -0.0396 0.0423 1.0000 Uiso R . . . . . .
H2430 H 0.3102 0.5223 0.2302 0.0341 1.0000 Uiso R . . . . . .
H2420 H 0.1845 0.3384 0.0186 0.0310 1.0000 Uiso R . . . . . .
H2380 H 0.3958 0.6812 0.1149 0.0366 1.0000 Uiso R . . . . . .

loop_
_atom_site_aniso_label
_atom_site_aniso_U_11
_atom_site_aniso_U_22
_atom_site_aniso_U_33
_atom_site_aniso_U_23
_atom_site_aniso_U_13
_atom_site_aniso_U_12
Mn1 0.0202(5) 0.0190(5) 0.0150(4) 0.0032(4) 0.0089(4) 0.0008(4)
Mn2 0.0187(5) 0.0189(5) 0.0148(5) 0.0011(4) 0.0097(4) 0.0008(4)
Mn3 0.0224(5) 0.0189(5) 0.0185(5) 0.0027(4) 0.0128(4) -0.0007(4)
Mn4 0.0227(5) 0.0186(5) 0.0172(5) 0.0003(4) 0.0112(4) -0.0029(4)
Mn5 0.0181(5) 0.0179(5) 0.0184(5) 0.0005(4) 0.0106(4) -0.0011(4)
Mn6 0.0195(5) 0.0200(5) 0.0170(5) 0.0035(4) 0.0085(4) 0.0001(4)
Gd1 0.01537(18) 0.01395(19) 0.00993(17) -0.00013(15) 0.00589(14) -0.00205(16)
Gd2 0.01443(18) 0.01495(19) 0.00965(16) -0.00056(15) 0.00619(14) -0.00175(16)
O13 0.025(2) 0.027(2) 0.0144(19) -0.0057(18) 0.0116(17) -0.0102(19)
O24 0.025(2) 0.029(2) 0.019(2) 0.0023(18) 0.0150(19) -0.0068(19)
O56 0.020(2) 0.019(2) 0.029(2) -0.0097(18) 0.0107(18) 0.0017(18)
O11 0.040(3) 0.037(3) 0.026(2) 0.009(2) 0.019(2) 0.002(2)
C11 0.029(4) 0.025(4) 0.034(4) 0.004(3) 0.010(3) -0.005(3)
C21 0.031(4) 0.023(4) 0.032(4) 0.005(3) 0.016(3) 0.002(3)
C31 0.037(4) 0.031(4) 0.029(3) 0.006(3) 0.011(3) -0.005(3)
C41 0.033(4) 0.030(4) 0.034(4) 0.004(3) 0.009(3) 0.004(3)
C51 0.031(4) 0.032(4) 0.037(4) -0.001(3) 0.010(3) 0.007(3)
C61 0.024(3) 0.024(4) 0.030(3) -0.001(3) 0.006(3) 0.001(3)
C211 0.032(4) 0.033(4) 0.024(3) 0.012(3) 0.013(3) 0.011(3)
N221 0.031(3) 0.033(3) 0.025(3) 0.001(3) 0.020(2) 0.001(3)
O231 0.034(3) 0.032(3) 0.025(2) 0.005(2) 0.016(2) 0.006(2)
C241 0.063(6) 0.058(6) 0.041(4) 0.027(4) 0.031(4) 0.033(5)
C251 0.099(10) 0.059(9) 0.023(6) 0.007(6) 0.023(6) 0.015(8)
C250 0.09(2) 0.044(17) 0.07(2) 0.024(15) 0.063(19) -0.003(16)
C12 0.028(3) 0.029(4) 0.033(3) 0.003(3) 0.020(3) -0.001(3)
O12 0.036(3) 0.042(3) 0.024(2) 0.000(2) 0.018(2) 0.002(2)
C22 0.036(4) 0.025(4) 0.034(4) -0.005(3) 0.022(3) -0.002(3)
C32 0.046(4) 0.034(4) 0.038(4) -0.005(3) 0.024(4) -0.001(4)
C42 0.059(5) 0.036(4) 0.051(5) -0.007(4) 0.040(4) 0.001(4)
C52 0.046(4) 0.037(4) 0.046(4) 0.008(4) 0.032(4) 0.007(4)
C62 0.032(4) 0.037(4) 0.033(4) 0.002(3) 0.017(3) 0.000(3)
C212 0.034(4) 0.027(4) 0.022(3) -0.006(3) 0.015(3) -0.009(3)
N222 0.033(3) 0.018(3) 0.022(3) 0.001(2) 0.014(2) 0.000(2)
O232 0.035(3) 0.035(3) 0.027(2) 0.002(2) 0.017(2) 0.004(2)
C242 0.035(4) 0.041(4) 0.024(3) -0.004(3) 0.018(3) -0.001(3)
C252 0.048(5) 0.081(7) 0.031(4) 0.004(4) 0.020(4) -0.015(5)
O237 0.035(3) 0.035(3) 0.038(3) 0.000(2) 0.023(2) 0.000(2)
C13 0.018(3) 0.044(4) 0.029(3) 0.013(3) 0.011(3) -0.001(3)
C23 0.030(4) 0.033(4) 0.041(4) 0.007(3) 0.022(3) -0.001(3)
C33 0.065(6) 0.032(5) 0.087(7) 0.022(4) 0.053(5) 0.007(4)
C43 0.070(6) 0.055(6) 0.119(8) 0.047(6) 0.076(6) 0.016(5)
C53 0.045(5) 0.058(6) 0.064(5) 0.036(5) 0.042(4) 0.027(4)
C63 0.030(4) 0.049(5) 0.043(4) 0.013(4) 0.024(3) 0.009(4)
C213 0.030(4) 0.023(4) 0.036(4) 0.004(3) 0.017(3) -0.001(3)
N223 0.031(3) 0.026(3) 0.022(3) 0.005(2) 0.014(2) 0.003(2)
O233 0.031(2) 0.024(2) 0.031(2) 0.001(2) 0.017(2) -0.005(2)
C243 0.056(5) 0.026(4) 0.064(5) 0.001(4) 0.039(4) -0.009(4)
C253 0.074(6) 0.036(5) 0.081(6) 0.010(4) 0.058(6) 0.006(4)
O14 0.043(3) 0.033(3) 0.029(2) 0.003(2) 0.019(2) -0.006(2)
C14 0.038(4) 0.027(4) 0.030(3) 0.006(3) 0.016(3) 0.007(3)
C24 0.036(4) 0.026(4) 0.039(4) 0.000(3) 0.022(3) -0.008(3)
C34 0.045(4) 0.035(4) 0.054(5) -0.009(4) 0.029(4) -0.008(4)
C44 0.055(5) 0.049(5) 0.081(6) -0.014(5) 0.046(5) -0.028(4)
C54 0.060(5) 0.051(5) 0.063(5) 0.002(4) 0.045(5) -0.005(4)
C64 0.049(4) 0.029(4) 0.048(4) 0.004(3) 0.034(4) -0.001(3)
C214 0.027(3) 0.023(4) 0.033(4) 0.002(3) 0.014(3) -0.006(3)
N224 0.028(3) 0.032(3) 0.026(3) 0.006(2) 0.015(2) -0.001(3)
O234 0.026(2) 0.025(2) 0.024(2) 0.0101(19) 0.0113(19) -0.0025(19)
C244 0.037(4) 0.027(4) 0.039(4) -0.004(3) 0.018(3) -0.006(3)
C254 0.044(4) 0.035(4) 0.047(5) -0.008(4) 0.025(4) -0.006(4)
C15 0.025(3) 0.029(4) 0.025(3) 0.001(3) 0.009(3) 0.000(3)
O15 0.028(2) 0.030(3) 0.033(2) -0.003(2) 0.020(2) -0.001(2)
C25 0.024(3) 0.032(4) 0.026(3) 0.004(3) 0.011(3) 0.007(3)
C35 0.030(4) 0.026(4) 0.034(4) -0.001(3) 0.016(3) 0.001(3)
C45 0.035(4) 0.040(4) 0.030(4) -0.005(3) 0.020(3) 0.004(3)
C55 0.034(4) 0.038(4) 0.033(4) 0.006(3) 0.019(3) -0.001(3)
C65 0.033(4) 0.035(4) 0.034(4) -0.005(3) 0.020(3) -0.009(3)
C215 0.030(4) 0.030(4) 0.029(4) 0.000(3) 0.014(3) 0.003(3)
N225 0.025(3) 0.022(3) 0.031(3) 0.003(2) 0.012(2) -0.003(2)
O235 0.039(3) 0.032(3) 0.035(3) -0.004(2) 0.026(2) -0.007(2)
C245 0.055(5) 0.033(4) 0.052(5) -0.003(4) 0.038(4) -0.007(4)
C255 0.062(6) 0.025(4) 0.106(8) 0.007(5) 0.049(6) 0.003(4)
C16 0.034(4) 0.028(4) 0.036(4) 0.005(3) 0.017(3) 0.004(3)
O16 0.034(3) 0.036(3) 0.025(2) -0.001(2) 0.010(2) 0.002(2)
C26 0.044(4) 0.026(4) 0.027(3) 0.005(3) 0.016(3) 0.003(3)
C36 0.049(5) 0.044(5) 0.032(4) 0.006(4) 0.009(4) 0.002(4)
C46 0.052(5) 0.035(5) 0.037(4) 0.008(3) 0.001(4) 0.008(4)
C56 0.059(6) 0.033(5) 0.058(5) 0.006(4) 0.017(5) 0.012(4)
C66 0.045(4) 0.040(4) 0.033(4) 0.003(4) 0.010(3) 0.004(4)
C216 0.033(4) 0.034(4) 0.021(3) 0.005(3) 0.008(3) -0.002(3)
N226 0.031(3) 0.023(3) 0.026(3) -0.004(2) 0.009(2) -0.007(2)
O236 0.028(2) 0.022(2) 0.028(2) 0.0031(19) 0.0097(19) -0.002(2)
C246 0.053(5) 0.039(4) 0.026(4) 0.004(3) 0.017(4) 0.009(4)
C256 0.074(7) 0.097(8) 0.047(5) 0.018(5) 0.039(5) 0.003(6)
C17 0.051(5) 0.047(5) 0.048(5) -0.020(4) 0.019(4) 0.004(4)
O27 0.044(3) 0.019(2) 0.030(2) -0.012(2) 0.023(2) -0.002(2)
C27 0.048(4) 0.023(4) 0.024(3) 0.005(3) 0.017(3) 0.007(3)
C37 0.044(4) 0.029(4) 0.027(4) -0.010(3) 0.009(3) -0.005(3)
C47 0.027(4) 0.031(4) 0.020(3) -0.002(3) 0.002(3) -0.004(3)
O47 0.018(2) 0.021(2) 0.029(2) -0.0032(19) 0.0071(19) -0.0036(18)
C57 0.027(4) 0.040(5) 0.046(4) -0.007(4) 0.006(3) -0.010(3)
C18 0.046(5) 0.092(7) 0.024(4) 0.001(4) 0.019(4) -0.003(5)
O28 0.038(3) 0.035(3) 0.016(2) -0.001(2) 0.0154(19) -0.004(2)
C28 0.046(4) 0.041(5) 0.033(4) -0.012(3) 0.023(3) -0.010(4)
C38 0.037(4) 0.044(5) 0.015(3) 0.005(3) 0.002(3) -0.004(4)
C48 0.029(4) 0.028(4) 0.024(3) 0.001(3) 0.004(3) -0.008(3)
O48 0.022(2) 0.032(3) 0.019(2) 0.0023(19) 0.0037(18) -0.0011(19)
C58 0.039(4) 0.047(5) 0.028(4) 0.006(4) 0.006(3) -0.001(4)
O19 0.025(2) 0.022(2) 0.024(2) -0.0053(19) 0.0119(19) -0.0054(19)
C29 0.028(4) 0.025(4) 0.036(4) -0.004(3) 0.017(3) 0.000(3)
O10 0.026(2) 0.027(2) 0.016(2) -0.0020(18) 0.0096(17) -0.0055(19)
C20 0.026(3) 0.031(4) 0.025(3) 0.000(3) 0.009(3) -0.002(3)
O238 0.028(2) 0.037(3) 0.032(2) -0.010(2) 0.018(2) -0.006(2)
C257 0.035(4) 0.052(5) 0.036(4) 0.001(4) 0.017(3) -0.005(4)
O239 0.020(2) 0.025(2) 0.019(2) 0.0022(18) 0.0054(17) -0.0071(18)
C258 0.032(4) 0.034(4) 0.032(4) -0.006(3) 0.012(3) 0.000(3)
O240 0.031(2) 0.029(2) 0.014(2) 0.0014(18) 0.0121(19) 0.002(2)
C259 0.036(4) 0.041(4) 0.018(3) 0.003(3) 0.013(3) 0.003(3)
O241 0.035(3) 0.048(3) 0.022(2) 0.002(2) 0.012(2) 0.009(2)
C260 0.043(5) 0.068(6) 0.047(5) 0.002(4) 0.017(4) 0.010(5)
O242 0.032(2) 0.022(2) 0.023(2) -0.0025(19) 0.0129(19) -0.007(2)
C261 0.047(5) 0.050(5) 0.031(4) -0.008(4) 0.009(4) -0.011(4)
O243 0.033(3) 0.037(3) 0.012(2) 0.0005(19) 0.0071(19) 0.002(2)
C262 0.060(5) 0.046(5) 0.025(4) -0.003(3) 0.005(4) 0.000(4)

loop_
_atom_type_symbol
_atom_type_scat_dispersion_real
_atom_type_scat_dispersion_imag
_atom_type_scat_Cromer_Mann_a1
_atom_type_scat_Cromer_Mann_b1
_atom_type_scat_Cromer_Mann_a2
_atom_type_scat_Cromer_Mann_b2
_atom_type_scat_Cromer_Mann_a3
_atom_type_scat_Cromer_Mann_b3
_atom_type_scat_Cromer_Mann_a4
_atom_type_scat_Cromer_Mann_b4
_atom_type_scat_Cromer_Mann_c
_atom_type_scat_source
C 0.0181 0.0091 2.3100 20.8439 1.0200 10.2075 1.5886 0.5687 0.8650 51.6512 0.2156 'International Tables Vol C 4.2.6.8 and 6.1.1.4'
H 0.0000 0.0000 0.4930 10.5109 0.3229 26.1257 0.1402 3.1424 0.0408 57.7998 0.0030 'International Tables Vol C 4.2.6.8 and 6.1.1.4'
Gd -8.8380 11.9157 25.0709 2.2534 19.0798 0.1820 13.8518 12.9331 3.5454 101.3980 2.4196 'International Tables Vol C 4.2.6.8 and 6.1.1.4'
Mn -0.5299 2.8052 11.2819 5.3409 7.3573 0.3432 3.0193 17.8674 2.2441 83.7543 1.0896 'International Tables Vol C 4.2.6.8 and 6.1.1.4'
N 0.0311 0.0180 12.2126 0.0057 3.1322 9.8933 2.0125 28.9975 1.1663 0.5826 -11.5290 'International Tables Vol C 4.2.6.8 and 6.1.1.4'
O 0.0492 0.0322 3.0485 13.2771 2.2868 5.7011 1.5463 0.3239 0.8670 32.9089 0.2508 'International Tables Vol C 4.2.6.8 and 6.1.1.4'

loop_
_geom_angle_atom_site_label_1
_geom_angle_site_symmetry_1
_geom_angle_atom_site_label_2
_geom_angle_site_symmetry_2
_geom_angle_atom_site_label_3
_geom_angle_site_symmetry_3
_geom_angle
_geom_angle_publ_flag
Mn3 . Mn1 . O13 . 35.95(11) yes
Mn3 . Mn1 . O11 . 149.87(14) yes
O13 . Mn1 . O11 . 173.69(19) yes
Mn3 . Mn1 . N221 . 66.67(15) yes
O13 . Mn1 . N221 . 93.97(19) yes
O11 . Mn1 . N221 . 89.1(2) yes
Mn3 . Mn1 . O233 . 63.32(12) yes
O13 . Mn1 . O233 . 85.42(17) yes
O11 . Mn1 . O233 . 100.15(19) yes
N221 . Mn1 . O233 . 88.73(19) yes
Mn3 . Mn1 . O19 . 113.53(13) yes
O13 . Mn1 . O19 . 85.26(17) yes
O11 . Mn1 . O19 . 91.41(18) yes
N221 . Mn1 . O19 . 177.6(2) yes
O233 . Mn1 . O19 . 93.48(16) yes
Mn3 . Mn1 . O10 . 103.05(11) yes
O13 . Mn1 . O10 . 78.32(16) yes
O11 . Mn1 . O10 . 96.00(18) yes
N221 . Mn1 . O10 . 93.93(18) yes
O233 . Mn1 . O10 . 163.67(16) yes
O19 . Mn1 . O10 . 83.68(15) yes
O24 . Mn2 . O12 . 173.0(2) yes
O24 . Mn2 . N222 . 93.37(19) yes
O12 . Mn2 . N222 . 87.21(19) yes
O24 . Mn2 . O19 . 82.23(16) yes
O12 . Mn2 . O19 . 104.69(19) yes
N222 . Mn2 . O19 . 92.61(18) yes
O24 . Mn2 . O10 . 85.27(17) yes
O12 . Mn2 . O10 . 94.14(18) yes
N222 . Mn2 . O10 . 178.6(2) yes
O19 . Mn2 . O10 . 87.18(16) yes
O24 . Mn2 . O238 . 77.64(16) yes
O12 . Mn2 . O238 . 95.55(18) yes
N222 . Mn2 . O238 . 82.98(18) yes
O19 . Mn2 . O238 . 159.07(16) yes
O10 . Mn2 . O238 . 96.75(16) yes
Mn1 . Mn3 . O13 . 35.50(13) yes
Mn1 . Mn3 . O231 . 63.38(11) yes
O13 . Mn3 . O231 . 85.23(16) yes
Mn1 . Mn3 . O237 . 149.18(15) yes
O13 . Mn3 . O237 . 175.3(2) yes
O231 . Mn3 . O237 . 98.30(18) yes
Mn1 . Mn3 . N223 . 66.20(15) yes
O13 . Mn3 . N223 . 94.19(19) yes
O231 . Mn3 . N223 . 86.18(18) yes
O237 . Mn3 . N223 . 89.2(2) yes
Mn1 . Mn3 . O239 . 103.65(10) yes
O13 . Mn3 . O239 . 79.45(15) yes
O231 . Mn3 . O239 . 164.62(15) yes
O237 . Mn3 . O239 . 96.93(18) yes
N223 . Mn3 . O239 . 96.19(17) yes
Mn1 . Mn3 . O240 . 113.10(13) yes
O13 . Mn3 . O240 . 84.76(18) yes
O231 . Mn3 . O240 . 94.44(17) yes
O237 . Mn3 . O240 . 91.82(19) yes
N223 . Mn3 . O240 . 178.73(18) yes
O239 . Mn3 . O240 . 82.92(15) yes
O24 . Mn4 . O232 . 92.89(18) yes
O24 . Mn4 . O14 . 179.1(2) yes
O232 . Mn4 . O14 . 86.26(19) yes
O24 . Mn4 . N224 . 94.85(19) yes
O232 . Mn4 . N224 . 163.3(2) yes
O14 . Mn4 . N224 . 85.9(2) yes
O24 . Mn4 . O236 . 81.10(17) yes
O232 . Mn4 . O236 . 98.45(18) yes
O14 . Mn4 . O236 . 99.41(18) yes
N224 . Mn4 . O236 . 97.38(19) yes
O24 . Mn4 . O238 . 73.93(16) yes
O232 . Mn4 . O238 . 83.87(16) yes
O14 . Mn4 . O238 . 105.57(18) yes
N224 . Mn4 . O238 . 84.07(18) yes
O236 . Mn4 . O238 . 155.02(15) yes
O56 . Mn5 . O15 . 175.10(18) yes
O56 . Mn5 . N225 . 93.02(19) yes
O15 . Mn5 . N225 . 87.0(2) yes
O56 . Mn5 . O239 . 85.99(16) yes
O15 . Mn5 . O239 . 93.91(17) yes
N225 . Mn5 . O239 . 178.86(19) yes
O56 . Mn5 . O240 . 82.07(16) yes
O15 . Mn5 . O240 . 102.82(17) yes
N225 . Mn5 . O240 . 94.00(18) yes
O239 . Mn5 . O240 . 86.42(15) yes
O56 . Mn5 . O241 . 79.99(17) yes
O15 . Mn5 . O241 . 95.14(17) yes
N225 . Mn5 . O241 . 84.40(19) yes
O239 . Mn5 . O241 . 94.87(16) yes
O240 . Mn5 . O241 . 161.87(16) yes
O56 . Mn6 . O234 . 81.72(16) yes
O56 . Mn6 . O235 . 93.85(18) yes
O234 . Mn6 . O235 . 100.65(18) yes
O56 . Mn6 . O16 . 179.17(18) yes
O234 . Mn6 . O16 . 97.71(18) yes
O235 . Mn6 . O16 . 85.65(19) yes
O56 . Mn6 . N226 . 94.5(2) yes
O234 . Mn6 . N226 . 98.69(19) yes
O235 . Mn6 . N226 . 159.8(2) yes
O16 . Mn6 . N226 . 86.2(2) yes
O13 . Gd1 . O24 . 71.40(13) yes
O13 . Gd1 . O56 . 73.75(14) yes
O24 . Gd1 . O56 . 74.10(13) yes
O13 . Gd1 . O236 . 128.88(13) yes
O24 . Gd1 . O236 . 64.09(13) yes
O56 . Gd1 . O236 . 71.07(14) yes
O13 . Gd1 . O28 . 138.34(15) yes
O24 . Gd1 . O28 . 96.63(14) yes
O56 . Gd1 . O28 . 142.82(15) yes
O236 . Gd1 . O28 . 72.53(15) yes
O13 . Gd1 . O48 . 140.98(13) yes
O24 . Gd1 . O48 . 135.32(14) yes
O56 . Gd1 . O48 . 86.53(14) yes
O236 . Gd1 . O48 . 71.64(14) yes
O28 . Gd1 . O48 . 75.03(15) yes
O13 . Gd1 . O19 . 61.99(13) yes
O24 . Gd1 . O19 . 65.23(13) yes
O56 . Gd1 . O19 . 126.80(13) yes
O236 . Gd1 . O19 . 115.60(13) yes
O28 . Gd1 . O19 . 76.65(14) yes
O13 . Gd1 . O239 . 66.03(12) yes
O24 . Gd1 . O239 . 125.92(12) yes
O56 . Gd1 . O239 . 63.29(13) yes
O236 . Gd1 . O239 . 124.14(14) yes
O28 . Gd1 . O239 . 137.43(14) yes
O13 . Gd1 . O242 . 86.61(14) yes
O24 . Gd1 . O242 . 137.08(14) yes
O56 . Gd1 . O242 . 135.10(14) yes
O236 . Gd1 . O242 . 143.92(13) yes
O28 . Gd1 . O242 . 75.60(15) yes
O48 . Gd1 . O19 . 146.66(14) yes
O48 . Gd1 . O239 . 75.07(13) yes
O19 . Gd1 . O239 . 116.95(12) yes
O48 . Gd1 . O242 . 84.23(14) yes
O19 . Gd1 . O242 . 71.94(13) yes
O239 . Gd1 . O242 . 71.87(13) yes
O13 . Gd2 . O24 . 72.30(13) yes
O13 . Gd2 . O56 . 72.71(13) yes
O24 . Gd2 . O56 . 73.75(13) yes
O13 . Gd2 . O234 . 130.28(13) yes
O24 . Gd2 . O234 . 73.23(14) yes
O56 . Gd2 . O234 . 63.92(13) yes
O13 . Gd2 . O27 . 139.15(14) yes
O24 . Gd2 . O27 . 145.14(15) yes
O56 . Gd2 . O27 . 98.81(14) yes
O234 . Gd2 . O27 . 73.03(14) yes
O13 . Gd2 . O47 . 138.39(14) yes
O24 . Gd2 . O47 . 86.69(14) yes
O56 . Gd2 . O47 . 135.76(14) yes
O234 . Gd2 . O47 . 72.60(14) yes
O27 . Gd2 . O47 . 75.15(15) yes
O13 . Gd2 . O10 . 65.28(13) yes
O24 . Gd2 . O10 . 63.21(13) yes
O56 . Gd2 . O10 . 126.51(12) yes
O234 . Gd2 . O10 . 125.17(13) yes
O27 . Gd2 . O10 . 134.65(14) yes
O13 . Gd2 . O240 . 62.78(13) yes
O24 . Gd2 . O240 . 125.57(13) yes
O56 . Gd2 . O240 . 65.05(13) yes
O234 . Gd2 . O240 . 114.55(13) yes
O27 . Gd2 . O240 . 77.25(14) yes
O13 . Gd2 . O243 . 86.30(14) yes
O24 . Gd2 . O243 . 134.20(14) yes
O56 . Gd2 . O243 . 137.96(14) yes
O234 . Gd2 . O243 . 142.87(14) yes
O27 . Gd2 . O243 . 73.69(15) yes
O47 . Gd2 . O10 . 73.23(14) yes
O47 . Gd2 . O240 . 147.71(13) yes
O10 . Gd2 . O240 . 117.35(13) yes
O47 . Gd2 . O243 . 83.38(15) yes
O10 . Gd2 . O243 . 71.11(13) yes
O240 . Gd2 . O243 . 72.99(13) yes
Gd1 . O13 . Gd2 . 93.59(14) yes
Gd1 . O13 . Mn3 . 116.82(18) yes
Gd2 . O13 . Mn3 . 109.28(17) yes
Gd1 . O13 . Mn1 . 110.12(17) yes
Gd2 . O13 . Mn1 . 118.24(18) yes
Mn3 . O13 . Mn1 . 108.6(2) yes
Gd1 . O24 . Gd2 . 93.73(13) yes
Gd1 . O24 . Mn2 . 114.34(19) yes
Gd2 . O24 . Mn2 . 109.20(17) yes
Gd1 . O24 . Mn4 . 110.89(18) yes
Gd2 . O24 . Mn4 . 122.9(2) yes
Mn2 . O24 . Mn4 . 105.80(18) yes
Gd2 . O56 . Gd1 . 92.38(13) yes
Gd2 . O56 . Mn5 . 113.36(18) yes
Gd1 . O56 . Mn5 . 108.88(18) yes
Gd2 . O56 . Mn6 . 109.58(17) yes
Gd1 . O56 . Mn6 . 124.75(19) yes
Mn5 . O56 . Mn6 . 107.36(19) yes
Mn1 . O11 . C11 . 133.0(4) yes
O11 . C11 . C21 . 124.8(6) yes
O11 . C11 . C61 . 117.1(6) yes
C21 . C11 . C61 . 118.0(6) yes
C11 . C21 . C31 . 118.6(6) yes
C11 . C21 . C211 . 121.4(6) yes
C31 . C21 . C211 . 120.1(6) yes
C21 . C31 . C41 . 121.9(6) yes
C21 . C31 . H311 . 119.1 no
C41 . C31 . H311 . 119.0 no
C31 . C41 . C51 . 120.3(6) yes
C31 . C41 . H411 . 119.9 no
C51 . C41 . H411 . 119.7 no
C41 . C51 . C61 . 118.6(7) yes
C41 . C51 . H511 . 120.8 no
C61 . C51 . H511 . 120.7 no
C11 . C61 . C51 . 122.6(7) yes
C11 . C61 . H611 . 118.6 no
C51 . C61 . H611 . 118.8 no
C21 . C211 . N221 . 122.6(6) yes
C21 . C211 . C241 . 120.5(6) yes
N221 . C211 . C241 . 116.9(6) yes
Mn1 . N221 . C211 . 128.3(4) yes
Mn1 . N221 . O231 . 114.0(4) yes
C211 . N221 . O231 . 117.4(5) yes
Mn3 . O231 . N221 . 108.6(3) yes
C211 . C241 . C250 . 117.5(14) yes
C211 . C241 . H2411 . 106.5 no
C250 . C241 . H2411 . 108.0 no
C211 . C241 . H2412 . 107.0 no
C250 . C241 . H2412 . 108.3 no
H2411 . C241 . H2412 . 109.5 no
C241 . C251 . H2511 . 109.4 no
C241 . C251 . H2512 . 109.8 no
H2511 . C251 . H2512 . 109.5 no
C241 . C251 . H2513 . 109.2 no
H2511 . C251 . H2513 . 109.5 no
H2512 . C251 . H2513 . 109.5 no
C241 . C250 . H2501 . 106.3 no
C241 . C250 . H2502 . 111.2 no
H2501 . C250 . H2502 . 109.5 no
C241 . C250 . H2503 . 110.8 no
H2501 . C250 . H2503 . 109.5 no
H2502 . C250 . H2503 . 109.5 no
O12 . C12 . C22 . 123.0(6) yes
O12 . C12 . C62 . 118.8(6) yes
C22 . C12 . C62 . 118.2(6) yes
C12 . O12 . Mn2 . 128.5(4) yes
C12 . C22 . C32 . 117.8(6) yes
C12 . C22 . C212 . 121.7(6) yes
C32 . C22 . C212 . 120.4(6) yes
C22 . C32 . C42 . 123.0(7) yes
C22 . C32 . H321 . 118.6 no
C42 . C32 . H321 . 118.5 no
C32 . C42 . C52 . 118.5(7) yes
C32 . C42 . H421 . 120.8 no
C52 . C42 . H421 . 120.7 no
C42 . C52 . C62 . 120.2(7) yes
C42 . C52 . H521 . 119.9 no
C62 . C52 . H521 . 119.9 no
C12 . C62 . C52 . 122.3(7) yes
C12 . C62 . H621 . 118.8 no
C52 . C62 . H621 . 118.9 no
C22 . C212 . N222 . 120.2(5) yes
C22 . C212 . C242 . 120.9(6) yes
N222 . C212 . C242 . 118.9(6) yes
Mn2 . N222 . C212 . 129.5(4) yes
Mn2 . N222 . O232 . 113.3(4) yes
C212 . N222 . O232 . 117.1(5) yes
N222 . O232 . Mn4 . 116.7(3) yes
C212 . C242 . C252 . 112.0(5) yes
C212 . C242 . H2421 . 108.9 no
C252 . C242 . H2421 . 108.7 no
C212 . C242 . H2422 . 108.8 no
C252 . C242 . H2422 . 109.0 no
H2421 . C242 . H2422 . 109.5 no
C242 . C252 . H2521 . 109.4 no
C242 . C252 . H2522 . 109.7 no
H2521 . C252 . H2522 . 109.5 no
C242 . C252 . H2523 . 109.3 no
H2521 . C252 . H2523 . 109.5 no
H2522 . C252 . H2523 . 109.5 no
Mn3 . O237 . C13 . 127.6(4) yes
O237 . C13 . C23 . 125.5(6) yes
O237 . C13 . C63 . 114.4(7) yes
C23 . C13 . C63 . 120.0(7) yes
C13 . C23 . C33 . 118.3(6) yes
C13 . C23 . C213 . 122.7(6) yes
C33 . C23 . C213 . 118.9(7) yes
C23 . C33 . C43 . 121.1(8) yes
C23 . C33 . H331 . 119.3 no
C43 . C33 . H331 . 119.5 no
C33 . C43 . C53 . 119.9(7) yes
C33 . C43 . H431 . 120.0 no
C53 . C43 . H431 . 120.1 no
C43 . C53 . C63 . 121.0(7) yes
C43 . C53 . H531 . 119.5 no
C63 . C53 . H531 . 119.5 no
C13 . C63 . C53 . 119.5(8) yes
C13 . C63 . H631 . 120.2 no
C53 . C63 . H631 . 120.3 no
C23 . C213 . N223 . 119.4(6) yes
C23 . C213 . C243 . 120.4(6) yes
N223 . C213 . C243 . 120.0(6) yes
Mn3 . N223 . C213 . 130.5(5) yes
Mn3 . N223 . O233 . 112.7(4) yes
C213 . N223 . O233 . 116.8(5) yes
Mn1 . O233 . N223 . 107.1(3) yes
C213 . C243 . C253 . 111.9(7) yes
C213 . C243 . H2431 . 108.8 no
C253 . C243 . H2431 . 108.8 no
C213 . C243 . H2432 . 108.9 no
C253 . C243 . H2432 . 108.9 no
H2431 . C243 . H2432 . 109.5 no
C243 . C253 . H2531 . 109.5 no
C243 . C253 . H2532 . 109.5 no
H2531 . C253 . H2532 . 109.5 no
C243 . C253 . H2533 . 109.4 no
H2531 . C253 . H2533 . 109.5 no
H2532 . C253 . H2533 . 109.5 no
Mn4 . O14 . C14 . 123.0(4) yes
O14 . C14 . C24 . 122.7(6) yes
O14 . C14 . C64 . 117.8(6) yes
C24 . C14 . C64 . 119.5(7) yes
C14 . C24 . C34 . 118.0(6) yes
C14 . C24 . C214 . 121.2(6) yes
C34 . C24 . C214 . 120.7(6) yes
C24 . C34 . C44 . 122.3(7) yes
C24 . C34 . H341 . 118.8 no
C44 . C34 . H341 . 119.0 no
C34 . C44 . C54 . 119.1(7) yes
C34 . C44 . H441 . 120.3 no
C54 . C44 . H441 . 120.6 no
C44 . C54 . C64 . 120.7(7) yes
C44 . C54 . H541 . 119.6 no
C64 . C54 . H541 . 119.7 no
C14 . C64 . C54 . 120.4(7) yes
C14 . C64 . H641 . 119.8 no
C54 . C64 . H641 . 119.9 no
C24 . C214 . N224 . 118.8(6) yes
C24 . C214 . C244 . 119.8(6) yes
N224 . C214 . C244 . 121.4(6) yes
Mn4 . N224 . C214 . 128.3(4) yes
Mn4 . N224 . O234 . 112.7(4) yes
C214 . N224 . O234 . 118.8(5) yes
Mn6 . O234 . Gd2 . 102.49(16) yes
Mn6 . O234 . N224 . 114.1(3) yes
Gd2 . O234 . N224 . 119.5(3) yes
C214 . C244 . C254 . 113.5(5) yes
C214 . C244 . H2441 . 108.5 no
C254 . C244 . H2441 . 108.4 no
C214 . C244 . H2442 . 108.4 no
C254 . C244 . H2442 . 108.5 no
H2441 . C244 . H2442 . 109.5 no
C244 . C254 . H2541 . 109.6 no
C244 . C254 . H2542 . 109.5 no
H2541 . C254 . H2542 . 109.5 no
C244 . C254 . H2543 . 109.4 no
H2541 . C254 . H2543 . 109.5 no
H2542 . C254 . H2543 . 109.5 no
O15 . C15 . C25 . 123.6(6) yes
O15 . C15 . C65 . 116.9(6) yes
C25 . C15 . C65 . 119.5(6) yes
C15 . O15 . Mn5 . 128.3(4) yes
C15 . C25 . C35 . 117.9(6) yes
C15 . C25 . C215 . 121.5(6) yes
C35 . C25 . C215 . 120.6(6) yes
C25 . C35 . C45 . 122.1(6) yes
C25 . C35 . H351 . 119.0 no
C45 . C35 . H351 . 119.0 no
C35 . C45 . C55 . 119.7(6) yes
C35 . C45 . H451 . 120.2 no
C55 . C45 . H451 . 120.1 no
C45 . C55 . C65 . 119.8(6) yes
C45 . C55 . H551 . 120.1 no
C65 . C55 . H551 . 120.1 no
C15 . C65 . C55 . 121.0(7) yes
C15 . C65 . H651 . 119.5 no
C55 . C65 . H651 . 119.4 no
C25 . C215 . N225 . 120.2(6) yes
C25 . C215 . C245 . 121.9(6) yes
N225 . C215 . C245 . 117.8(6) yes
Mn5 . N225 . C215 . 129.2(5) yes
Mn5 . N225 . O235 . 115.1(4) yes
C215 . N225 . O235 . 115.1(5) yes
N225 . O235 . Mn6 . 116.6(4) yes
C215 . C245 . C255 . 109.1(6) yes
C215 . C245 . H2451 . 109.6 no
C255 . C245 . H2451 . 109.5 no
C215 . C245 . H2452 . 109.6 no
C255 . C245 . H2452 . 109.5 no
H2451 . C245 . H2452 . 109.5 no
C245 . C255 . H2551 . 109.4 no
C245 . C255 . H2552 . 109.5 no
H2551 . C255 . H2552 . 109.5 no
C245 . C255 . H2553 . 109.5 no
H2551 . C255 . H2553 . 109.5 no
H2552 . C255 . H2553 . 109.5 no
O16 . C16 . C26 . 121.7(6) yes
O16 . C16 . C66 . 118.9(6) yes
C26 . C16 . C66 . 119.2(6) yes
C16 . O16 . Mn6 . 122.6(4) yes
C16 . C26 . C36 . 118.3(6) yes
C16 . C26 . C216 . 122.1(6) yes
C36 . C26 . C216 . 119.5(6) yes
C26 . C36 . C46 . 121.0(7) yes
C26 . C36 . H361 . 119.5 no
C46 . C36 . H361 . 119.5 no
C36 . C46 . C56 . 119.7(7) yes
C36 . C46 . H461 . 120.2 no
C56 . C46 . H461 . 120.1 no
C46 . C56 . C66 . 120.4(8) yes
C46 . C56 . H561 . 119.9 no
C66 . C56 . H561 . 119.7 no
C16 . C66 . C56 . 121.2(7) yes
C16 . C66 . H661 . 119.3 no
C56 . C66 . H661 . 119.4 no
C26 . C216 . N226 . 117.9(6) yes
C26 . C216 . C246 . 121.1(6) yes
N226 . C216 . C246 . 120.9(6) yes
Mn6 . N226 . C216 . 129.2(5) yes
Mn6 . N226 . O236 . 111.9(4) yes
C216 . N226 . O236 . 118.7(5) yes
Mn4 . O236 . Gd1 . 101.24(16) yes
Mn4 . O236 . N226 . 114.4(3) yes
Gd1 . O236 . N226 . 121.9(3) yes
C216 . C246 . C256 . 113.0(7) yes
C216 . C246 . H2461 . 108.6 no
C256 . C246 . H2461 . 108.7 no
C216 . C246 . H2462 . 108.4 no
C256 . C246 . H2462 . 108.7 no
H2461 . C246 . H2462 . 109.5 no
C246 . C256 . H2561 . 109.4 no
C246 . C256 . H2562 . 109.5 no
H2561 . C256 . H2562 . 109.5 no
C246 . C256 . H2563 . 109.5 no
H2561 . C256 . H2563 . 109.5 no
H2562 . C256 . H2563 . 109.5 no
C27 . C17 . H171 . 109.4 no
C27 . C17 . H172 . 109.2 no
H171 . C17 . H172 . 109.5 no
C27 . C17 . H173 . 109.7 no
H171 . C17 . H173 . 109.5 no
H172 . C17 . H173 . 109.5 no
Gd2 . O27 . C27 . 134.8(4) yes
C17 . C27 . O27 . 115.6(6) yes
C17 . C27 . C37 . 119.8(6) yes
O27 . C27 . C37 . 124.4(6) yes
C27 . C37 . C47 . 127.4(6) yes
C27 . C37 . H371 . 116.3 no
C47 . C37 . H371 . 116.2 no
C37 . C47 . O47 . 124.9(6) yes
C37 . C47 . C57 . 119.7(6) yes
O47 . C47 . C57 . 115.4(6) yes
C47 . O47 . Gd2 . 133.0(4) yes
C47 . C57 . H571 . 109.5 no
C47 . C57 . H572 . 109.4 no
H571 . C57 . H572 . 109.5 no
C47 . C57 . H573 . 109.5 no
H571 . C57 . H573 . 109.5 no
H572 . C57 . H573 . 109.5 no
C28 . C18 . H181 . 109.3 no
C28 . C18 . H182 . 109.5 no
H181 . C18 . H182 . 109.5 no
C28 . C18 . H183 . 109.6 no
H181 . C18 . H183 . 109.5 no
H182 . C18 . H183 . 109.5 no
Gd1 . O28 . C28 . 136.2(5) yes
C18 . C28 . O28 . 117.6(6) yes
C18 . C28 . C38 . 119.4(6) yes
O28 . C28 . C38 . 122.9(6) yes
C28 . C38 . C48 . 127.2(6) yes
C28 . C38 . H381 . 116.3 no
C48 . C38 . H381 . 116.5 no
C38 . C48 . O48 . 125.9(6) yes
C38 . C48 . C58 . 119.4(6) yes
O48 . C48 . C58 . 114.7(6) yes
C48 . O48 . Gd1 . 130.8(4) yes
C48 . C58 . H581 . 109.5 no
C48 . C58 . H582 . 109.4 no
H581 . C58 . H582 . 109.5 no
C48 . C58 . H583 . 109.5 no
H581 . C58 . H583 . 109.5 no
H582 . C58 . H583 . 109.5 no
Mn2 . O19 . Gd1 . 97.57(15) yes
Mn2 . O19 . Mn1 . 95.44(17) yes
Gd1 . O19 . Mn1 . 100.22(16) yes
Mn2 . O19 . C29 . 118.9(3) yes
Gd1 . O19 . C29 . 122.3(4) yes
Mn1 . O19 . C29 . 117.3(4) yes
O19 . C29 . H291 . 109.5 no
O19 . C29 . H292 . 109.4 no
H291 . C29 . H292 . 109.5 no
O19 . C29 . H293 . 109.5 no
H291 . C29 . H293 . 109.5 no
H292 . C29 . H293 . 109.5 no
Gd2 . O10 . Mn1 . 97.45(14) yes
Gd2 . O10 . Mn2 . 101.33(16) yes
Mn1 . O10 . Mn2 . 92.42(15) yes
Gd2 . O10 . C20 . 124.5(3) yes
Mn1 . O10 . C20 . 114.7(4) yes
Mn2 . O10 . C20 . 119.9(3) yes
O10 . C20 . H201 . 109.6 no
O10 . C20 . H202 . 109.3 no
H201 . C20 . H202 . 109.5 no
O10 . C20 . H203 . 109.5 no
H201 . C20 . H203 . 109.5 no
H202 . C20 . H203 . 109.5 no
Mn2 . O238 . Mn4 . 76.43(12) yes
Mn2 . O238 . C257 . 126.2(4) yes
Mn4 . O238 . C257 . 123.1(4) yes
Mn2 . O238 . H2380 . 92.8 no
Mn4 . O238 . H2380 . 95.8 no
C257 . O238 . H2380 . 128.3 no
O238 . C257 . H2571 . 109.5 no
O238 . C257 . H2572 . 109.5 no
H2571 . C257 . H2572 . 109.5 no
O238 . C257 . H2573 . 109.4 no
H2571 . C257 . H2573 . 109.5 no
H2572 . C257 . H2573 . 109.5 no
Gd1 . O239 . Mn3 . 97.03(13) yes
Gd1 . O239 . Mn5 . 100.99(16) yes
Mn3 . O239 . Mn5 . 93.21(15) yes
Gd1 . O239 . C258 . 125.4(3) yes
Mn3 . O239 . C258 . 115.9(3) yes
Mn5 . O239 . C258 . 118.0(4) yes
O239 . C258 . H2581 . 109.4 no
O239 . C258 . H2582 . 109.6 no
H2581 . C258 . H2582 . 109.5 no
O239 . C258 . H2583 . 109.4 no
H2581 . C258 . H2583 . 109.5 no
H2582 . C258 . H2583 . 109.5 no
Mn5 . O240 . Gd2 . 99.00(14) yes
Mn5 . O240 . Mn3 . 96.03(17) yes
Gd2 . O240 . Mn3 . 100.77(16) yes
Mn5 . O240 . C259 . 118.0(4) yes
Gd2 . O240 . C259 . 121.6(4) yes
Mn3 . O240 . C259 . 116.9(4) yes
O240 . C259 . H2591 . 109.5 no
O240 . C259 . H2592 . 109.7 no
H2591 . C259 . H2592 . 109.5 no
O240 . C259 . H2593 . 109.2 no
H2591 . C259 . H2593 . 109.5 no
H2592 . C259 . H2593 . 109.5 no
Mn5 . O241 . C260 . 126.7(4) yes
Mn5 . O241 . H2410 . 95.2 no
C260 . O241 . H2410 . 122.4 no
O241 . C260 . H2601 . 109.6 no
O241 . C260 . H2602 . 109.1 no
H2601 . C260 . H2602 . 109.5 no
O241 . C260 . H2603 . 109.7 no
H2601 . C260 . H2603 . 109.5 no
H2602 . C260 . H2603 . 109.5 no
Gd1 . O242 . C261 . 137.7(4) yes
Gd1 . O242 . H2420 . 101.1 no
C261 . O242 . H2420 . 119.3 no
O242 . C261 . H2611 . 109.3 no
O242 . C261 . H2612 . 109.5 no
H2611 . C261 . H2612 . 109.5 no
O242 . C261 . H2613 . 109.6 no
H2611 . C261 . H2613 . 109.5 no
H2612 . C261 . H2613 . 109.5 no
Gd2 . O243 . C262 . 137.6(4) yes
Gd2 . O243 . H2430 . 101.1 no
C262 . O243 . H2430 . 119.8 no
O243 . C262 . H2621 . 109.6 no
O243 . C262 . H2622 . 109.1 no
H2621 . C262 . H2622 . 109.5 no
O243 . C262 . H2623 . 109.8 no
H2621 . C262 . H2623 . 109.5 no
H2622 . C262 . H2623 . 109.5 no
N10 . C263 . C30 . 169(3) yes
C263 . C30 . H301 . 109.4 no
C263 . C30 . H302 . 109.7 no
H301 . C30 . H302 . 109.5 no
C263 . C30 . H303 . 109.3 no
H301 . C30 . H303 . 109.5 no
H302 . C30 . H303 . 109.5 no

loop_
_geom_bond_atom_site_label_1
_geom_bond_site_symmetry_1
_geom_bond_atom_site_label_2
_geom_bond_site_symmetry_2
_geom_bond_distance
_geom_bond_publ_flag
Mn1 . Mn3 . 3.0754(13) yes
Mn1 . O13 . 1.884(4) yes
Mn1 . O11 . 1.842(5) yes
Mn1 . N221 . 2.034(5) yes
Mn1 . O233 . 2.202(4) yes
Mn1 . O19 . 1.953(4) yes
Mn1 . O10 . 2.338(4) yes
Mn2 . O24 . 1.907(4) yes
Mn2 . O12 . 1.858(5) yes
Mn2 . N222 . 2.002(5) yes
Mn2 . O19 . 2.226(4) yes
Mn2 . O10 . 1.935(4) yes
Mn2 . O238 . 2.382(4) yes
Mn3 . O13 . 1.904(4) yes
Mn3 . O231 . 2.206(4) yes
Mn3 . O237 . 1.861(4) yes
Mn3 . N223 . 2.035(5) yes
Mn3 . O239 . 2.333(4) yes
Mn3 . O240 . 1.963(4) yes
Mn4 . O24 . 1.906(4) yes
Mn4 . O232 . 1.931(4) yes
Mn4 . O14 . 1.880(4) yes
Mn4 . N224 . 2.034(6) yes
Mn4 . O236 . 2.119(4) yes
Mn4 . O238 . 2.530(4) yes
Mn5 . O56 . 1.904(4) yes
Mn5 . O15 . 1.868(4) yes
Mn5 . N225 . 2.014(5) yes
Mn5 . O239 . 1.940(4) yes
Mn5 . O240 . 2.223(4) yes
Mn5 . O241 . 2.345(4) yes
Mn6 . O56 . 1.903(4) yes
Mn6 . O234 . 2.100(4) yes
Mn6 . O235 . 1.949(4) yes
Mn6 . O16 . 1.874(5) yes
Mn6 . N226 . 2.010(5) yes
Gd1 . O13 . 2.414(4) yes
Gd1 . O24 . 2.431(4) yes
Gd1 . O56 . 2.403(4) yes
Gd1 . O236 . 2.508(4) yes
Gd1 . O28 . 2.327(4) yes
Gd1 . O48 . 2.393(4) yes
Gd1 . O19 . 2.622(4) yes
Gd1 . O239 . 2.585(4) yes
Gd1 . O242 . 2.398(4) yes
Gd2 . O13 . 2.408(4) yes
Gd2 . O24 . 2.385(4) yes
Gd2 . O56 . 2.467(4) yes
Gd2 . O234 . 2.488(4) yes
Gd2 . O27 . 2.336(4) yes
Gd2 . O47 . 2.383(4) yes
Gd2 . O10 . 2.572(4) yes
Gd2 . O240 . 2.588(4) yes
Gd2 . O243 . 2.408(4) yes
O11 . C11 . 1.316(7) yes
C11 . C21 . 1.423(9) yes
C11 . C61 . 1.403(9) yes
C21 . C31 . 1.402(9) yes
C21 . C211 . 1.468(9) yes
C31 . C41 . 1.373(9) yes
C31 . H311 . 0.950 no
C41 . C51 . 1.397(9) yes
C41 . H411 . 0.950 no
C51 . C61 . 1.384(9) yes
C51 . H511 . 0.950 no
C61 . H611 . 0.950 no
C211 . N221 . 1.313(8) yes
C211 . C241 . 1.524(9) yes
N221 . O231 . 1.362(6) yes
C241 . C250 . 1.39(2) yes
C241 . H2411 . 0.950 no
C241 . H2412 . 0.950 no
C251 . H2511 . 0.950 no
C251 . H2512 . 0.950 no
C251 . H2513 . 0.950 no
C250 . H2501 . 0.950 no
C250 . H2502 . 0.950 no
C250 . H2503 . 0.950 no
C12 . O12 . 1.315(7) yes
C12 . C22 . 1.428(8) yes
C12 . C62 . 1.403(9) yes
C22 . C32 . 1.392(9) yes
C22 . C212 . 1.459(9) yes
C32 . C42 . 1.379(10) yes
C32 . H321 . 0.950 no
C42 . C52 . 1.397(10) yes
C42 . H421 . 0.950 no
C52 . C62 . 1.357(9) yes
C52 . H521 . 0.950 no
C62 . H621 . 0.950 no
C212 . N222 . 1.302(8) yes
C212 . C242 . 1.503(8) yes
N222 . O232 . 1.369(6) yes
C242 . C252 . 1.520(9) yes
C242 . H2421 . 0.950 no
C242 . H2422 . 0.950 no
C252 . H2521 . 0.950 no
C252 . H2522 . 0.950 no
C252 . H2523 . 0.950 no
O237 . C13 . 1.333(8) yes
C13 . C23 . 1.396(10) yes
C13 . C63 . 1.425(9) yes
C23 . C33 . 1.404(9) yes
C23 . C213 . 1.493(9) yes
C33 . C43 . 1.388(11) yes
C33 . H331 . 0.950 no
C43 . C53 . 1.375(12) yes
C43 . H431 . 0.950 no
C53 . C63 . 1.371(10) yes
C53 . H531 . 0.950 no
C63 . H631 . 0.950 no
C213 . N223 . 1.291(8) yes
C213 . C243 . 1.473(9) yes
N223 . O233 . 1.382(6) yes
C243 . C253 . 1.521(10) yes
C243 . H2431 . 0.950 no
C243 . H2432 . 0.950 no
C253 . H2531 . 0.950 no
C253 . H2532 . 0.950 no
C253 . H2533 . 0.950 no
O14 . C14 . 1.313(8) yes
C14 . C24 . 1.413(9) yes
C14 . C64 . 1.401(9) yes
C24 . C34 . 1.404(9) yes
C24 . C214 . 1.471(9) yes
C34 . C44 . 1.368(9) yes
C34 . H341 . 0.950 no
C44 . C54 . 1.390(11) yes
C44 . H441 . 0.950 no
C54 . C64 . 1.382(10) yes
C54 . H541 . 0.950 no
C64 . H641 . 0.950 no
C214 . N224 . 1.290(8) yes
C214 . C244 . 1.506(9) yes
N224 . O234 . 1.364(6) yes
C244 . C254 . 1.544(9) yes
C244 . H2441 . 0.950 no
C244 . H2442 . 0.950 no
C254 . H2541 . 0.950 no
C254 . H2542 . 0.950 no
C254 . H2543 . 0.950 no
C15 . O15 . 1.316(7) yes
C15 . C25 . 1.406(9) yes
C15 . C65 . 1.397(9) yes
C25 . C35 . 1.394(8) yes
C25 . C215 . 1.459(9) yes
C35 . C45 . 1.372(9) yes
C35 . H351 . 0.950 no
C45 . C55 . 1.384(9) yes
C45 . H451 . 0.950 no
C55 . C65 . 1.374(9) yes
C55 . H551 . 0.950 no
C65 . H651 . 0.950 no
C215 . N225 . 1.325(8) yes
C215 . C245 . 1.503(9) yes
N225 . O235 . 1.339(6) yes
C245 . C255 . 1.538(10) yes
C245 . H2451 . 0.950 no
C245 . H2452 . 0.950 no
C255 . H2551 . 0.950 no
C255 . H2552 . 0.950 no
C255 . H2553 . 0.950 no
C16 . O16 . 1.341(8) yes
C16 . C26 . 1.408(9) yes
C16 . C66 . 1.388(10) yes
C26 . C36 . 1.404(9) yes
C26 . C216 . 1.475(9) yes
C36 . C46 . 1.390(10) yes
C36 . H361 . 0.950 no
C46 . C56 . 1.363(10) yes
C46 . H461 . 0.950 no
C56 . C66 . 1.379(10) yes
C56 . H561 . 0.950 no
C66 . H661 . 0.950 no
C216 . N226 . 1.297(8) yes
C216 . C246 . 1.491(9) yes
N226 . O236 . 1.368(6) yes
C246 . C256 . 1.521(10) yes
C246 . H2461 . 0.950 no
C246 . H2462 . 0.950 no
C256 . H2561 . 0.950 no
C256 . H2562 . 0.950 no
C256 . H2563 . 0.950 no
C17 . C27 . 1.510(9) yes
C17 . H171 . 0.950 no
C17 . H172 . 0.950 no
C17 . H173 . 0.950 no
O27 . C27 . 1.275(8) yes
C27 . C37 . 1.408(10) yes
C37 . C47 . 1.384(9) yes
C37 . H371 . 0.950 no
C47 . O47 . 1.284(7) yes
C47 . C57 . 1.509(9) yes
C57 . H571 . 0.950 no
C57 . H572 . 0.950 no
C57 . H573 . 0.950 no
C18 . C28 . 1.497(9) yes
C18 . H181 . 0.950 no
C18 . H182 . 0.950 no
C18 . H183 . 0.950 no
O28 . C28 . 1.252(7) yes
C28 . C38 . 1.432(9) yes
C38 . C48 . 1.376(9) yes
C38 . H381 . 0.950 no
C48 . O48 . 1.289(7) yes
C48 . C58 . 1.520(9) yes
C58 . H581 . 0.950 no
C58 . H582 . 0.950 no
C58 . H583 . 0.950 no
O19 . C29 . 1.437(7) yes
C29 . H291 . 0.950 no
C29 . H292 . 0.950 no
C29 . H293 . 0.950 no
O10 . C20 . 1.443(6) yes
C20 . H201 . 0.950 no
C20 . H202 . 0.950 no
C20 . H203 . 0.950 no
O238 . C257 . 1.432(7) yes
O238 . H2380 . 0.850 no
C257 . H2571 . 0.950 no
C257 . H2572 . 0.950 no
C257 . H2573 . 0.950 no
O239 . C258 . 1.440(7) yes
C258 . H2581 . 0.950 no
C258 . H2582 . 0.950 no
C258 . H2583 . 0.950 no
O240 . C259 . 1.436(7) yes
C259 . H2591 . 0.950 no
C259 . H2592 . 0.950 no
C259 . H2593 . 0.950 no
O241 . C260 . 1.424(8) yes
O241 . H2410 . 0.850 no
C260 . H2601 . 0.950 no
C260 . H2602 . 0.950 no
C260 . H2603 . 0.950 no
O242 . C261 . 1.431(7) yes
O242 . H2420 . 0.850 no
C261 . H2611 . 0.950 no
C261 . H2612 . 0.950 no
C261 . H2613 . 0.950 no
O243 . C262 . 1.410(7) yes
O243 . H2430 . 0.850 no
C262 . H2621 . 0.950 no
C262 . H2622 . 0.950 no
C262 . H2623 . 0.950 no
N10 . C263 . 1.157(18) yes
C263 . C30 . 1.291(18) yes
C30 . H301 . 0.950 no
C30 . H302 . 0.950 no
C30 . H303 . 0.950 no
